data_7251850
loop_
_publ_author_name
'Zhang, Cheng-Fang'
'Zhong, Wen-He'
'Ma, Peng-Cheng'
'Zhao, Jia-Jia'
'Cheng, Ting'
'Chen, Li-Zhuang'

_publ_section_title
;
 Halogen-modulated zinc-based 0D hybrids for high-efficiency blue light
 emission
;
_journal_issue 17
_journal_name_full CrystEngComm
_journal_page_first 2845
_journal_page_last 2850
_journal_paper_doi 10.1039/D6CE00125D
_journal_volume 28
_journal_year 2026
_chemical_formula_moiety 'C14 H14 I2 N2 O4 Zn'
_chemical_formula_sum 'C14 H14 I2 N2 O4 Zn'
_chemical_formula_weight 593.44
_space_group_crystal_system monoclinic
_space_group_IT_number 15
_space_group_name_Hall '-C 2yc'
_space_group_name_H-M_alt 'C 1 2/c 1'
_atom_sites_solution_hydrogens geom
_audit_creation_date 2025-12-12
_audit_creation_method
;
Olex2 1.5
(compiled 2025.07.13 svn.rb7424aed for OlexSys, GUI svn.r7314)
;
_audit_update_record
;
2026-01-14 deposited with the CCDC.	2026-04-02 downloaded from the CCDC.
;
_cell_angle_alpha 90
_cell_angle_beta 127.0400(10)
_cell_angle_gamma 90
_cell_formula_units_Z 4
_cell_length_a 24.3146(4)
_cell_length_b 4.89220(10)
_cell_length_c 19.1901(4)
_cell_measurement_reflns_used 1998
_cell_measurement_temperature 296(2)
_cell_measurement_theta_max 26.948
_cell_measurement_theta_min 2.659
_cell_volume 1822.08(7)
_computing_cell_refinement 'SAINT V8.41 (?, 2016)'
_computing_data_reduction 'SAINT V8.41 (?, 2016)'
_computing_molecular_graphics 'Olex2 1.5 (Dolomanov et al., 2009)'
_computing_publication_material 'Olex2 1.5 (Dolomanov et al., 2009)'
_computing_structure_refinement 'SHELXL 2019/3 (Sheldrick, 2015)'
_computing_structure_solution 'SHELXT 2018/2 (Sheldrick, 2018)'
_diffrn_ambient_temperature 296.15
_diffrn_measured_fraction_theta_full 0.999
_diffrn_measured_fraction_theta_max 0.995
_diffrn_measurement_device_type 'Bruker APEX-II CCD'
_diffrn_radiation_type MoK\a
_diffrn_radiation_wavelength 0.71073
_diffrn_reflns_av_R_equivalents 0.0231
_diffrn_reflns_av_unetI/netI 0.0302
_diffrn_reflns_Laue_measured_fraction_full 0.999
_diffrn_reflns_Laue_measured_fraction_max 0.995
_diffrn_reflns_limit_h_max 31
_diffrn_reflns_limit_h_min -30
_diffrn_reflns_limit_k_max 6
_diffrn_reflns_limit_k_min -5
_diffrn_reflns_limit_l_max 25
_diffrn_reflns_limit_l_min -23
_diffrn_reflns_number 5318
_diffrn_reflns_point_group_measured_fraction_full 0.999
_diffrn_reflns_point_group_measured_fraction_max 0.995
_diffrn_reflns_theta_full 25.242
_diffrn_reflns_theta_max 27.669
_diffrn_reflns_theta_min 2.659
_diffrn_source_current 30.0
_diffrn_source_power 1.35
_diffrn_source_voltage 45.0
_exptl_absorpt_coefficient_mu 4.755
_exptl_crystal_colour 'clear whiteish colourless'
_exptl_crystal_colour_lustre clear
_exptl_crystal_colour_modifier whiteish
_exptl_crystal_colour_primary colourless
_exptl_crystal_density_diffrn 2.163
_exptl_crystal_description block
_exptl_crystal_F_000 1120
_exptl_crystal_size_max 0.13
_exptl_crystal_size_mid 0.12
_exptl_crystal_size_min 0.11
_refine_diff_density_max 0.799
_refine_diff_density_min -0.796
_refine_diff_density_rms 0.108
_refine_ls_extinction_method none
_refine_ls_goodness_of_fit_ref 1.029
_refine_ls_hydrogen_treatment constr
_refine_ls_matrix_type full
_refine_ls_number_parameters 106
_refine_ls_number_reflns 2127
_refine_ls_number_restraints 0
_refine_ls_restrained_S_all 1.029
_refine_ls_R_factor_all 0.0359
_refine_ls_R_factor_gt 0.0270
_refine_ls_shift/su_max 0.002
_refine_ls_shift/su_mean 0.000
_refine_ls_structure_factor_coef Fsqd
_refine_ls_weighting_details 'w=1/[\s^2^(Fo^2^)+(0.0268P)^2^+3.4616P] where P=(Fo^2^+2Fc^2^)/3'
_refine_ls_weighting_scheme calc
_refine_ls_wR_factor_gt 0.0583
_refine_ls_wR_factor_ref 0.0622
_reflns_Friedel_coverage 0.000
_reflns_number_gt 1777
_reflns_number_total 2127
_reflns_threshold_expression 'I > 2\s(I)'
_cod_data_source_file d6ce00125d2.cif
_cod_data_source_block 1_a_CCDC2
_cod_depositor_comments 'Adding full bibliography for 7251848--7251850.cif.'
_cod_original_cell_volume 1822.08(6)
_cod_database_code 7251850
_shelx_shelxl_version_number 2019/3
_shelx_space_group_comment
;
The symmetry employed for this shelxl refinement is uniquely defined
by the following loop, which should always be used as a source of
symmetry information in preference to the above space-group names.
They are only intended as comments.
;
_shelx_estimated_absorpt_t_max 0.623
_shelx_estimated_absorpt_t_min 0.577
_olex2_refinement_description
;
1. Fixed Uiso
 At 1.2 times of:
  All C(H) groups, All N(H,H) groups
 At 1.5 times of:
  All O(H) groups
2.a Aromatic/amide H refined with riding coordinates:
 C2(H2), C3(H3), C4(H4), C5(H5)
2.b X=CH2 refined with riding coordinates:
 N1(H1A,H1B)
2.c Idealised tetrahedral OH refined as rotating group:
 O1(H1)
;
_olex2_submission_special_instructions 'No special instructions were received'

loop_
_space_group_symop_operation_xyz
'x, y, z'
'-x, y, -z+1/2'
'x+1/2, y+1/2, z'
'-x+1/2, y+1/2, -z+1/2'
'-x, -y, -z'
'x, -y, z-1/2'
'-x+1/2, -y+1/2, -z'
'x+1/2, -y+1/2, z-1/2'

loop_
_atom_site_label
_atom_site_type_symbol
_atom_site_fract_x
_atom_site_fract_y
_atom_site_fract_z
_atom_site_U_iso_or_equiv
_atom_site_adp_type
_atom_site_occupancy
_atom_site_site_symmetry_order
_atom_site_calc_flag
_atom_site_refinement_flags_posn
_atom_site_refinement_flags_adp
_atom_site_refinement_flags_occupancy
_atom_site_disorder_assembly
_atom_site_disorder_group
I1 I 0.56089(2) 0.19948(6) 0.89160(2) 0.03343(9) Uani 1 1 d . . . . .
Zn1 Zn 0.500000 0.48155(13) 0.750000 0.02852(15) Uani 1 2 d S T P . .
O1 O 0.57598(15) 0.7125(7) 0.7579(2) 0.0470(7) Uani 1 1 d . . . . .
H1 H 0.558289 0.774946 0.708958 0.071 Uiso 1 1 calc R U . . .
O2 O 0.56120(14) 0.6877(5) 0.60271(17) 0.0349(6) Uani 1 1 d . . . . .
N1 N 0.57617(17) 0.2598(6) 0.5748(2) 0.0349(8) Uani 1 1 d . . . . .
H1A H 0.548044 0.286038 0.519397 0.042 Uiso 1 1 calc R U . . .
H1B H 0.596016 0.103804 0.594906 0.042 Uiso 1 1 calc R U . . .
C1 C 0.63590(16) 0.5525(8) 0.7849(2) 0.0285(8) Uani 1 1 d . . . . .
C2 C 0.68795(18) 0.5269(9) 0.8737(2) 0.0399(10) Uani 1 1 d . . . . .
H2 H 0.684886 0.620646 0.913443 0.048 Uiso 1 1 calc R U . . .
C3 C 0.7441(2) 0.3633(11) 0.9033(3) 0.0521(12) Uani 1 1 d . . . . .
H3 H 0.779596 0.352253 0.962871 0.063 Uiso 1 1 calc R U . . .
C4 C 0.7483(2) 0.2154(10) 0.8453(3) 0.0514(12) Uani 1 1 d . . . . .
H4 H 0.785554 0.100207 0.865584 0.062 Uiso 1 1 calc R U . . .
C5 C 0.6966(2) 0.2403(8) 0.7571(3) 0.0388(10) Uani 1 1 d . . . . .
H5 H 0.699539 0.141408 0.718006 0.047 Uiso 1 1 calc R U . . .
C6 C 0.64016(17) 0.4106(7) 0.7251(2) 0.0273(7) Uani 1 1 d . . . . .
C7 C 0.58891(18) 0.4594(7) 0.6293(2) 0.0277(8) Uani 1 1 d . . . . .

loop_
_atom_site_aniso_label
_atom_site_aniso_U_11
_atom_site_aniso_U_22
_atom_site_aniso_U_33
_atom_site_aniso_U_23
_atom_site_aniso_U_13
_atom_site_aniso_U_12
I1 0.03054(13) 0.03876(16) 0.02709(14) 0.00344(11) 0.01529(11) 0.00249(10)
Zn1 0.0231(3) 0.0343(4) 0.0275(3) 0.000 0.0149(3) 0.000
O1 0.0440(17) 0.052(2) 0.0487(19) 0.0026(15) 0.0297(16) 0.0032(14)
O2 0.0469(16) 0.0235(14) 0.0308(15) 0.0045(11) 0.0214(13) 0.0047(12)
N1 0.0471(19) 0.0247(18) 0.0334(18) 0.0027(14) 0.0245(16) 0.0061(14)
C1 0.0228(16) 0.028(2) 0.033(2) 0.0030(16) 0.0155(16) -0.0025(14)
C2 0.0288(19) 0.058(3) 0.030(2) -0.002(2) 0.0165(18) -0.0066(18)
C3 0.0253(19) 0.085(4) 0.035(2) 0.014(2) 0.0126(19) 0.004(2)
C4 0.035(2) 0.066(3) 0.057(3) 0.026(3) 0.029(2) 0.021(2)
C5 0.037(2) 0.039(2) 0.050(3) 0.0089(19) 0.031(2) 0.0085(17)
C6 0.0262(16) 0.0258(19) 0.032(2) 0.0030(16) 0.0185(16) -0.0005(14)
C7 0.0325(18) 0.025(2) 0.033(2) 0.0030(16) 0.0237(17) -0.0005(15)

loop_
_atom_type_symbol
_atom_type_description
_atom_type_scat_dispersion_real
_atom_type_scat_dispersion_imag
_atom_type_scat_source
C C 0.0033 0.0016 'International Tables Vol C Tables 4.2.6.8 and 6.1.1.4'
H H 0.0000 0.0000 'International Tables Vol C Tables 4.2.6.8 and 6.1.1.4'
I I -0.4742 1.8119 'International Tables Vol C Tables 4.2.6.8 and 6.1.1.4'
N N 0.0061 0.0033 'International Tables Vol C Tables 4.2.6.8 and 6.1.1.4'
O O 0.0106 0.0060 'International Tables Vol C Tables 4.2.6.8 and 6.1.1.4'
Zn Zn 0.2839 1.4301 'International Tables Vol C Tables 4.2.6.8 and 6.1.1.4'

loop_
_geom_angle_atom_site_label_1
_geom_angle_atom_site_label_2
_geom_angle_atom_site_label_3
_geom_angle
_geom_angle_site_symmetry_1
_geom_angle_site_symmetry_3
_geom_angle_publ_flag
I1 Zn1 I1 115.20(3) 2_656 . ?
O1 Zn1 I1 106.67(9) . 2_656 ?
O1 Zn1 I1 106.67(9) 2_656 . ?
O1 Zn1 I1 106.97(9) 2_656 2_656 ?
O1 Zn1 I1 106.97(8) . . ?
O1 Zn1 O1 114.62(17) 2_656 . ?
Zn1 O1 H1 106.7 . . ?
C1 O1 Zn1 112.8(2) . . ?
C1 O1 H1 109.5 . . ?
H1A N1 H1B 120.0 . . ?
C7 N1 H1A 120.0 . . ?
C7 N1 H1B 120.0 . . ?
C2 C1 O1 117.8(3) . . ?
C2 C1 C6 120.0(3) . . ?
C6 C1 O1 122.0(3) . . ?
C1 C2 H2 119.9 . . ?
C3 C2 C1 120.3(4) . . ?
C3 C2 H2 119.9 . . ?
C2 C3 H3 119.7 . . ?
C2 C3 C4 120.5(4) . . ?
C4 C3 H3 119.7 . . ?
C3 C4 H4 120.4 . . ?
C5 C4 C3 119.3(4) . . ?
C5 C4 H4 120.4 . . ?
C4 C5 H5 119.3 . . ?
C4 C5 C6 121.4(4) . . ?
C6 C5 H5 119.3 . . ?
C1 C6 C7 120.8(3) . . ?
C5 C6 C1 118.4(3) . . ?
C5 C6 C7 120.5(3) . . ?
O2 C7 N1 121.8(3) . . ?
O2 C7 C6 119.5(3) . . ?
N1 C7 C6 118.6(3) . . ?

loop_
_geom_bond_atom_site_label_1
_geom_bond_atom_site_label_2
_geom_bond_distance
_geom_bond_site_symmetry_2
_geom_bond_publ_flag
I1 Zn1 2.5756(4) . ?
Zn1 O1 2.092(3) . ?
Zn1 O1 2.092(3) 2_656 ?
O1 H1 0.8200 . ?
O1 C1 1.447(4) . ?
O2 C7 1.244(4) . ?
N1 H1A 0.8600 . ?
N1 H1B 0.8600 . ?
N1 C7 1.323(5) . ?
C1 C2 1.387(5) . ?
C1 C6 1.398(5) . ?
C2 H2 0.9300 . ?
C2 C3 1.377(6) . ?
C3 H3 0.9300 . ?
C3 C4 1.382(7) . ?
C4 H4 0.9300 . ?
C4 C5 1.377(6) . ?
C5 H5 0.9300 . ?
C5 C6 1.393(5) . ?
C6 C7 1.494(5) . ?

loop_
_geom_torsion_atom_site_label_1
_geom_torsion_atom_site_label_2
_geom_torsion_atom_site_label_3
_geom_torsion_atom_site_label_4
_geom_torsion
_geom_torsion_site_symmetry_1
_geom_torsion_site_symmetry_2
_geom_torsion_site_symmetry_3
_geom_torsion_site_symmetry_4
_geom_torsion_publ_flag
Zn1 O1 C1 C2 -88.0(4) . . . . ?
Zn1 O1 C1 C6 87.5(4) . . . . ?
O1 C1 C2 C3 176.0(4) . . . . ?
O1 C1 C6 C5 -173.9(3) . . . . ?
O1 C1 C6 C7 11.6(5) . . . . ?
C1 C2 C3 C4 -2.2(7) . . . . ?
C1 C6 C7 O2 29.4(5) . . . . ?
C1 C6 C7 N1 -153.0(3) . . . . ?
C2 C1 C6 C5 1.5(5) . . . . ?
C2 C1 C6 C7 -173.0(3) . . . . ?
C2 C3 C4 C5 2.2(7) . . . . ?
C3 C4 C5 C6 -0.3(7) . . . . ?
C4 C5 C6 C1 -1.5(6) . . . . ?
C4 C5 C6 C7 173.0(4) . . . . ?
C5 C6 C7 O2 -145.0(4) . . . . ?
C5 C6 C7 N1 32.7(5) . . . . ?
C6 C1 C2 C3 0.4(6) . . . . ?
